data_7206708
loop_
_publ_author_name
'Sun, Di'
'Li, Yun-Hua'
'Hao, Hong-Jun'
'Liu, Fu-Jing'
'Zhao, Yang'
'Huang, Rong-Bin'
'Zheng, Lan-Sun'

_publ_section_title
;
 Syntheses, structures and photoluminescent properties of a series of
 Ag(i) coordination architectures based on
 2,4-diamino-6-methyl-1,3,5-triazine and dicarboxylates: from a 0D
 discrete molecule to a 3D infinite network
;
_journal_issue 21
_journal_name_full CrystEngComm
_journal_page_first 6431
_journal_paper_doi 10.1039/c1ce05683b
_journal_volume 13
_journal_year 2011
_chemical_formula_moiety 'C8 H9 Ag N5 O2 '
_chemical_formula_sum 'C8 H9 Ag N5 O2'
_chemical_formula_weight 315.07
_chemical_name_systematic
;
?
;
_space_group_IT_number 14
_symmetry_cell_setting monoclinic
_symmetry_space_group_name_Hall '-P 2ybc'
_symmetry_space_group_name_H-M 'P 1 21/c 1'
_atom_sites_solution_hydrogens geom
_atom_sites_solution_primary direct
_atom_sites_solution_secondary difmap
_audit_creation_method SHELXL-97
_cell_angle_alpha 90.00
_cell_angle_beta 115.375(3)
_cell_angle_gamma 90.00
_cell_formula_units_Z 4
_cell_length_a 10.551(7)
_cell_length_b 8.536(6)
_cell_length_c 12.311(8)
_cell_measurement_reflns_used 1507
_cell_measurement_temperature 173(2)
_cell_measurement_theta_max 52.488
_cell_measurement_theta_min 6.005
_cell_volume 1001.8(12)
_computing_structure_refinement 'SHELXL-97 (Sheldrick, 1997)'
_computing_structure_solution 'SHELXS-97 (Sheldrick, 1990)'
_diffrn_ambient_temperature 173(2)
_diffrn_measured_fraction_theta_full 0.992
_diffrn_measured_fraction_theta_max 0.992
_diffrn_radiation_monochromator graphite
_diffrn_radiation_source 'fine-focus sealed tube'
_diffrn_radiation_type MoK\a
_diffrn_radiation_wavelength 0.71073
_diffrn_reflns_av_R_equivalents 0.0543
_diffrn_reflns_av_sigmaI/netI 0.0657
_diffrn_reflns_limit_h_max 9
_diffrn_reflns_limit_h_min -12
_diffrn_reflns_limit_k_max 10
_diffrn_reflns_limit_k_min -10
_diffrn_reflns_limit_l_max 14
_diffrn_reflns_limit_l_min -9
_diffrn_reflns_number 4031
_diffrn_reflns_theta_full 25.00
_diffrn_reflns_theta_max 25.00
_diffrn_reflns_theta_min 2.14
_exptl_absorpt_coefficient_mu 2.005
_exptl_absorpt_correction_T_max 0.8096
_exptl_absorpt_correction_T_min 0.7530
_exptl_crystal_density_diffrn 2.089
_exptl_crystal_density_method 'not measured'
_exptl_crystal_F_000 620
_exptl_crystal_size_max 0.15
_exptl_crystal_size_mid 0.14
_exptl_crystal_size_min 0.11
_refine_diff_density_max 0.810
_refine_diff_density_min -0.435
_refine_diff_density_rms 0.121
_refine_ls_extinction_method none
_refine_ls_goodness_of_fit_ref 0.990
_refine_ls_hydrogen_treatment mixed
_refine_ls_matrix_type full
_refine_ls_number_parameters 146
_refine_ls_number_reflns 1743
_refine_ls_number_restraints 0
_refine_ls_restrained_S_all 0.990
_refine_ls_R_factor_all 0.0551
_refine_ls_R_factor_gt 0.0421
_refine_ls_shift/su_max 0.001
_refine_ls_shift/su_mean 0.000
_refine_ls_structure_factor_coef Fsqd
_refine_ls_weighting_details 'calc w=1/[\s^2^(Fo^2^)+(0.0510P)^2^+0.0000P] where P=(Fo^2^+2Fc^2^)/3'
_refine_ls_weighting_scheme calc
_refine_ls_wR_factor_gt 0.0989
_refine_ls_wR_factor_ref 0.1028
_reflns_number_gt 1321
_reflns_number_total 1743
_reflns_threshold_expression >2sigma(I)
_cod_data_source_file c1ce05683b.txt
_cod_data_source_block p5
_cod_depositor_comments
;
The following automatic conversions were performed:

'_symmetry_cell_setting' value 'Monoclinic' changed to 'monoclinic'
according to /home/saulius/struct/CIF-dictionaries/cif_core.dic
dictionary named 'cif_core.dic' version 2.4.1 from 2010-06-29.

Automatic conversion script
Id: cif_fix_values 1715 2011-07-08 13:25:40Z adriana 
;
_cod_original_sg_symbol_H-M p2(1)/c
_cod_database_code 7206708

loop_
_symmetry_equiv_pos_as_xyz
'x, y, z'
'-x, y+1/2, -z+1/2'
'-x, -y, -z'
'x, -y-1/2, z-1/2'

loop_
_atom_site_label
_atom_site_type_symbol
_atom_site_fract_x
_atom_site_fract_y
_atom_site_fract_z
_atom_site_U_iso_or_equiv
_atom_site_adp_type
_atom_site_occupancy
_atom_site_symmetry_multiplicity
_atom_site_calc_flag
_atom_site_refinement_flags
Ag1 Ag 1.06682(4) 0.68809(6) 0.62016(4) 0.0509(2) Uani 1 1 d .
C1 C 1.2779(5) 0.5698(6) 0.8861(4) 0.0387(12) Uani 1 1 d .
C2 C 1.2567(5) 0.5903(7) 1.0572(5) 0.0423(13) Uani 1 1 d .
C3 C 1.3134(6) 0.5591(9) 1.1868(5) 0.0661(19) Uani 1 1 d .
H3A H 1.3467 0.4507 1.2028 0.099 Uiso 1 1 calc R
H3B H 1.2396 0.5752 1.2141 0.099 Uiso 1 1 calc R
H3C H 1.3915 0.6307 1.2301 0.099 Uiso 1 1 calc R
C4 C 1.0816(5) 0.8203(6) 0.3849(5) 0.0377(12) Uani 1 1 d .
C5 C 0.7582(5) 0.6040(7) 0.4964(5) 0.0408(13) Uani 1 1 d .
C6 C 0.5612(5) 0.4154(7) 0.4422(5) 0.0461(14) Uani 1 1 d .
H6A H 0.6036 0.3548 0.4020 0.055 Uiso 1 1 calc R
C7 C 0.6230(5) 0.5524(6) 0.4964(4) 0.0364(12) Uani 1 1 d .
C8 C 0.5613(6) 0.6374(7) 0.5556(5) 0.0481(14) Uani 1 1 d .
H8A H 0.6030 0.7324 0.5950 0.058 Uiso 1 1 calc R
N1 N 1.1491(4) 0.6321(5) 0.8198(3) 0.0334(10) Uani 1 1 d .
N2 N 1.3343(4) 0.5455(6) 1.0034(4) 0.0429(11) Uani 1 1 d .
N3 N 1.3553(4) 0.5316(6) 0.8296(4) 0.0520(13) Uani 1 1 d .
H3D H 1.4398 0.4923 0.8701 0.062 Uiso 1 1 calc R
H3E H 1.3225 0.5455 0.7514 0.062 Uiso 1 1 calc R
N4 N 1.1341(4) 0.8345(5) 0.5050(4) 0.0380(11) Uani 1 1 d .
N5 N 0.9575(4) 0.7512(6) 0.3280(4) 0.0516(12) Uani 1 1 d .
H5A H 0.9217 0.7376 0.2496 0.062 Uiso 1 1 calc R
H5B H 0.9113 0.7189 0.3687 0.062 Uiso 1 1 calc R
O1 O 0.8297(4) 0.7010(6) 0.5755(4) 0.0656(13) Uani 1 1 d .
O2 O 0.7936(4) 0.5540(5) 0.4206(4) 0.0568(11) Uani 1 1 d .

loop_
_atom_site_aniso_label
_atom_site_aniso_U_11
_atom_site_aniso_U_22
_atom_site_aniso_U_33
_atom_site_aniso_U_23
_atom_site_aniso_U_13
_atom_site_aniso_U_12
Ag1 0.0324(3) 0.0944(5) 0.0294(3) 0.0049(2) 0.0165(2) -0.0050(2)
C1 0.029(3) 0.059(4) 0.029(3) -0.006(3) 0.014(2) 0.001(2)
C2 0.037(3) 0.059(4) 0.028(3) -0.005(3) 0.011(2) 0.007(3)
C3 0.053(4) 0.114(6) 0.033(3) 0.014(4) 0.020(3) 0.029(4)
C4 0.028(3) 0.059(3) 0.027(3) 0.001(3) 0.013(2) 0.001(2)
C5 0.027(3) 0.065(4) 0.024(3) 0.007(3) 0.005(2) 0.003(3)
C6 0.041(3) 0.059(4) 0.049(3) -0.008(3) 0.029(3) 0.001(3)
C7 0.024(2) 0.062(4) 0.022(3) 0.003(3) 0.009(2) 0.005(2)
C8 0.042(3) 0.062(4) 0.044(4) -0.009(3) 0.022(3) -0.013(3)
N1 0.026(2) 0.052(3) 0.022(2) -0.0008(19) 0.0108(18) 0.0051(18)
N2 0.030(2) 0.071(3) 0.026(2) 0.002(2) 0.0098(19) 0.011(2)
N3 0.030(2) 0.094(4) 0.031(3) -0.007(3) 0.012(2) 0.017(2)
N4 0.032(2) 0.060(3) 0.024(2) -0.001(2) 0.0145(19) -0.0092(19)
N5 0.037(3) 0.100(4) 0.022(2) -0.006(2) 0.017(2) -0.022(2)
O1 0.030(2) 0.127(4) 0.038(3) -0.016(3) 0.0137(19) -0.013(2)
O2 0.045(2) 0.089(3) 0.050(2) -0.014(2) 0.033(2) -0.011(2)

loop_
_atom_type_symbol
_atom_type_description
_atom_type_scat_dispersion_real
_atom_type_scat_dispersion_imag
_atom_type_scat_source
C C 0.0033 0.0016 'International Tables Vol C Tables 4.2.6.8 and 6.1.1.4'
H H 0.0000 0.0000 'International Tables Vol C Tables 4.2.6.8 and 6.1.1.4'
N N 0.0061 0.0033 'International Tables Vol C Tables 4.2.6.8 and 6.1.1.4'
O O 0.0106 0.0060 'International Tables Vol C Tables 4.2.6.8 and 6.1.1.4'
Ag Ag -0.8971 1.1015 'International Tables Vol C Tables 4.2.6.8 and 6.1.1.4'

loop_
_geom_angle_atom_site_label_1
_geom_angle_atom_site_label_2
_geom_angle_atom_site_label_3
_geom_angle
_geom_angle_site_symmetry_1
_geom_angle_site_symmetry_3
_geom_angle_publ_flag
N4 Ag1 N1 136.69(15) . . y
N4 Ag1 O1 115.36(16) . . y
N1 Ag1 O1 98.00(14) . . y
N4 Ag1 O2 87.89(14) . 3_766 y
N1 Ag1 O2 93.08(14) . 3_766 y
O1 Ag1 O2 127.51(14) . 3_766 y
N3 C1 N2 116.5(4) . . ?
N3 C1 N1 117.8(5) . . ?
N2 C1 N1 125.7(4) . . ?
N2 C2 N4 125.6(5) . 4_576 ?
N2 C2 C3 116.4(5) . . ?
N4 C2 C3 118.0(4) 4_576 . ?
C2 C3 H3A 109.5 . . ?
C2 C3 H3B 109.5 . . ?
H3A C3 H3B 109.5 . . ?
C2 C3 H3C 109.5 . . ?
H3A C3 H3C 109.5 . . ?
H3B C3 H3C 109.5 . . ?
N5 C4 N1 118.3(5) . 4_575 ?
N5 C4 N4 117.9(4) . . ?
N1 C4 N4 123.7(4) 4_575 . ?
O2 C5 O1 123.0(5) . . ?
O2 C5 C7 120.1(5) . . ?
O1 C5 C7 116.9(5) . . ?
C7 C6 C8 121.7(5) . 3_666 ?
C7 C6 H6A 119.2 . . ?
C8 C6 H6A 119.2 3_666 . ?
C6 C7 C8 118.4(5) . . ?
C6 C7 C5 120.6(5) . . ?
C8 C7 C5 120.9(5) . . ?
C7 C8 C6 119.9(5) . 3_666 ?
C7 C8 H8A 120.0 . . ?
C6 C8 H8A 120.0 3_666 . ?
C4 N1 C1 114.2(4) 4_576 . ?
C4 N1 Ag1 121.7(3) 4_576 . ?
C1 N1 Ag1 123.4(3) . . ?
C2 N2 C1 114.8(4) . . ?
C1 N3 H3D 120.0 . . ?
C1 N3 H3E 120.0 . . ?
H3D N3 H3E 120.0 . . ?
C2 N4 C4 115.5(4) 4_575 . ?
C2 N4 Ag1 118.1(3) 4_575 . ?
C4 N4 Ag1 123.9(3) . . ?
C4 N5 H5A 120.0 . . ?
C4 N5 H5B 120.0 . . ?
H5A N5 H5B 120.0 . . ?
C5 O1 Ag1 112.4(3) . . ?

loop_
_geom_bond_atom_site_label_1
_geom_bond_atom_site_label_2
_geom_bond_distance
_geom_bond_site_symmetry_2
_geom_bond_publ_flag
Ag1 N4 2.222(4) . y
Ag1 N1 2.279(4) . y
Ag1 O1 2.322(4) . y
Ag1 O2 2.706(4) 3_766 y
C1 N3 1.321(6) . ?
C1 N2 1.321(6) . ?
C1 N1 1.358(6) . ?
C2 N2 1.311(6) . ?
C2 N4 1.336(6) 4_576 ?
C2 C3 1.469(7) . ?
C3 H3A 0.9800 . ?
C3 H3B 0.9800 . ?
C3 H3C 0.9800 . ?
C4 N5 1.329(6) . ?
C4 N1 1.343(6) 4_575 ?
C4 N4 1.343(7) . ?
C5 O2 1.221(6) . ?
C5 O1 1.255(6) . ?
C5 C7 1.493(7) . ?
C6 C7 1.366(7) . ?
C6 C8 1.380(7) 3_666 ?
C6 H6A 0.9500 . ?
C7 C8 1.374(7) . ?
C8 C6 1.380(7) 3_666 ?
C8 H8A 0.9500 . ?
N1 C4 1.343(6) 4_576 ?
N3 H3D 0.8800 . ?
N3 H3E 0.8800 . ?
N4 C2 1.336(6) 4_575 ?
N5 H5A 0.8800 . ?
N5 H5B 0.8800 . ?

loop_
_geom_hbond_atom_site_label_D
_geom_hbond_atom_site_label_H
_geom_hbond_atom_site_label_A
_geom_hbond_distance_DH
_geom_hbond_distance_HA
_geom_hbond_distance_DA
_geom_hbond_angle_DHA
_geom_hbond_site_symmetry_A
N3 H3D N2 0.88 2.24 3.101(6) 164.8 3_867
N3 H3E O2 0.88 2.12 2.888(6) 145.8 3_766
N5 H5B O2 0.88 2.15 2.969(6) 155.1 .
N5 H5A O1 0.88 2.01 2.838(6) 157.0 4_575
